data_4326305
loop_
_publ_author_name
'Jy D. Chartres'
'Michael Busby'
'Mark J. Riley'
'Jason J. Davis'
'Paul V. Bernhardt'

_publ_section_title
;
 A Turn-on Fluorescent Iron Complex and Its Cellular Uptake
;
_journal_name_full 'Inorganic Chemistry'
_journal_page_first 9178
_journal_page_last 9183
_journal_paper_doi 10.1021/ic201495r
_journal_volume 50
_journal_year 2011
_chemical_compound_source 'synthesis as described'
_chemical_formula_moiety 'C34 H35 N5 O3'
_chemical_formula_sum 'C34 H35 N5 O3'
_chemical_formula_weight 561.69
_chemical_name_systematic
;
 ?
;
_space_group_IT_number 2
_symmetry_cell_setting triclinic
_symmetry_Int_Tables_number 2
_symmetry_space_group_name_Hall '-P 1'
_symmetry_space_group_name_H-M 'P -1'
_atom_sites_solution_hydrogens geom
_atom_sites_solution_primary direct
_atom_sites_solution_secondary difmap
_audit_conform_dict_location ftp://ftp.iucr.org/pub/cif_core.dic
_audit_conform_dict_name cif_core.dic
_audit_conform_dict_version 2.3
_audit_creation_date 2011-04-19T10:02:57-00:00
_audit_creation_method 'WinGX routine CIF_UPDATE'
_cell_angle_alpha 94.170(8)
_cell_angle_beta 95.859(8)
_cell_angle_gamma 97.383(8)
_cell_formula_units_Z 2
_cell_length_a 8.9023(8)
_cell_length_b 12.0160(12)
_cell_length_c 14.5095(15)
_cell_measurement_reflns_used 1320
_cell_measurement_temperature 293(2)
_cell_measurement_theta_max 2.0724
_cell_measurement_theta_min 2.832
_cell_measurement_wavelength 0.71073
_cell_volume 1525.4(3)
_computing_cell_refinement
;
        CrysAlisPro, Oxford Diffraction Ltd.,
        Version 1.171.33.52 (release 06-11-2009 CrysAlis171 .NET)
        (compiled Nov  6 2009,16:24:50)
;
_computing_data_collection
;
        CrysAlisPro, Oxford Diffraction Ltd.,
        Version 1.171.33.52 (release 06-11-2009 CrysAlis171 .NET)
        (compiled Nov  6 2009,16:24:50)
;
_computing_data_reduction
;
        CrysAlisPro, Oxford Diffraction Ltd.,
        Version 1.171.33.52 (release 06-11-2009 CrysAlis171 .NET)
        (compiled Nov  6 2009,16:24:50)
;
_computing_molecular_graphics 'Ortep-3 for Windows (Farrugia, 1997)'
_computing_publication_material 'WinGX publication routines (Farrugia, 1999)'
_computing_structure_refinement 'SHELXL-97 (Sheldrick, 1997)'
_computing_structure_solution 'SIR92 (Giacovazzo et al, 1993)'
_diffrn_ambient_temperature 293(2)
_diffrn_detector_area_resol_mean 16.0696
_diffrn_measured_fraction_theta_full 0.999
_diffrn_measured_fraction_theta_max 0.999
_diffrn_measurement_device_type 'Xcalibur, Sapphire3, Gemini ultra'
_diffrn_measurement_method '\w scans'
_diffrn_orient_matrix_UB_11 0.0097464231
_diffrn_orient_matrix_UB_12 -0.0352023045
_diffrn_orient_matrix_UB_13 -0.0396325255
_diffrn_orient_matrix_UB_21 -0.0213606597
_diffrn_orient_matrix_UB_22 -0.0481042742
_diffrn_orient_matrix_UB_23 0.0234223466
_diffrn_orient_matrix_UB_31 -0.077259765
_diffrn_orient_matrix_UB_32 0.0003912846
_diffrn_orient_matrix_UB_33 -0.0173168039
_diffrn_radiation_monochromator graphite
_diffrn_radiation_probe x-ray
_diffrn_radiation_type MoK\a
_diffrn_radiation_wavelength 0.71073
_diffrn_reflns_av_R_equivalents 0.0656
_diffrn_reflns_av_unetI/netI 0.2839
_diffrn_reflns_limit_h_max 10
_diffrn_reflns_limit_h_min -9
_diffrn_reflns_limit_k_max 14
_diffrn_reflns_limit_k_min -14
_diffrn_reflns_limit_l_max 17
_diffrn_reflns_limit_l_min -17
_diffrn_reflns_number 10538
_diffrn_reflns_theta_full 25
_diffrn_reflns_theta_max 25
_diffrn_reflns_theta_min 2.83
_exptl_absorpt_coefficient_mu 0.08
_exptl_absorpt_correction_T_max 1
_exptl_absorpt_correction_T_min 0.99363
_exptl_absorpt_correction_type multi-scan
_exptl_absorpt_process_details
;
        CrysAlisPro, Oxford Diffraction Ltd.,
        Version 1.171.33.52 (release 06-11-2009 CrysAlis171 .NET)
        (compiled Nov  6 2009,16:24:50)
        empirical absorption correction using spherical harmonics,
 implemented in SCALE3 ABSPACK scaling algorithm.
;
_exptl_crystal_colour colourless
_exptl_crystal_density_diffrn 1.223
_exptl_crystal_description prism
_exptl_crystal_F_000 596
_exptl_crystal_size_max 0.2
_exptl_crystal_size_mid 0.08
_exptl_crystal_size_min 0.08
_refine_diff_density_max 0.135
_refine_diff_density_min -0.137
_refine_diff_density_rms 0.029
_refine_ls_extinction_method none
_refine_ls_goodness_of_fit_ref 0.634
_refine_ls_hydrogen_treatment constr
_refine_ls_matrix_type full
_refine_ls_number_parameters 398
_refine_ls_number_reflns 5387
_refine_ls_number_restraints 3
_refine_ls_restrained_S_all 0.634
_refine_ls_R_factor_all 0.2173
_refine_ls_R_factor_gt 0.0435
_refine_ls_shift/su_max 0
_refine_ls_shift/su_mean 0
_refine_ls_structure_factor_coef Fsqd
_refine_ls_weighting_details 'calc w=1/[\s^2^(Fo^2^)+(0.0188P)^2^+0.0000P] where P=(Fo^2^+2Fc^2^)/3'
_refine_ls_weighting_scheme calc
_refine_ls_wR_factor_gt 0.0556
_refine_ls_wR_factor_ref 0.0723
_reflns_number_gt 1411
_reflns_number_total 5387
_reflns_threshold_expression >2sigma(I)
_cod_data_source_file ic201495r_si_002_1.cif
_cod_data_source_block 355jc15
_cod_database_code 4326305

loop_
_symmetry_equiv_pos_as_xyz
'x, y, z'
'-x, -y, -z'

loop_
_atom_site_label
_atom_site_type_symbol
_atom_site_fract_x
_atom_site_fract_y
_atom_site_fract_z
_atom_site_U_iso_or_equiv
_atom_site_adp_type
_atom_site_occupancy
_atom_site_symmetry_multiplicity
_atom_site_calc_flag
_atom_site_refinement_flags
_atom_site_disorder_assembly
_atom_site_disorder_group
C1 C 0.1456(4) 1.1819(4) 0.0128(2) 0.0587(12) Uani 1 1 d . . .
C2 C 0.0276(5) 1.2422(4) -0.0136(3) 0.0990(17) Uani 1 1 d . . .
H2 H 0.019 1.3104 0.0186 0.119 Uiso 1 1 calc R . .
C3 C -0.0733(7) 1.2002(6) -0.0863(4) 0.133(3) Uani 1 1 d . . .
H3 H -0.1545 1.2384 -0.1041 0.16 Uiso 1 1 calc R . .
C4 C -0.0575(7) 1.1027(5) -0.1336(4) 0.119(3) Uani 1 1 d . . .
H4 H -0.1286 1.0727 -0.1836 0.143 Uiso 1 1 calc R . .
C5 C 0.0643(5) 1.0473(3) -0.1080(3) 0.0909(16) Uani 1 1 d . . .
H5 H 0.0766 0.9821 -0.1435 0.109 Uiso 1 1 calc R . .
C6 C 0.2621(4) 1.2206(3) 0.0960(3) 0.0606(12) Uani 1 1 d . . .
C7 C 0.6104(5) 1.2335(3) 0.1447(3) 0.0552(12) Uani 1 1 d . . .
C8 C 0.7377(4) 1.2305(3) 0.2153(2) 0.0459(10) Uani 1 1 d . . .
C9 C 0.8877(5) 1.2769(3) 0.2145(2) 0.0679(13) Uani 1 1 d . . .
H9 H 0.9185 1.3205 0.1676 0.082 Uiso 1 1 calc R . .
C10 C 0.9904(4) 1.2546(3) 0.2878(3) 0.0749(13) Uani 1 1 d . . .
H10 H 1.0933 1.2818 0.289 0.09 Uiso 1 1 calc R . .
C11 C 0.9421(5) 1.1926(3) 0.3591(3) 0.0782(15) Uani 1 1 d . . .
H11 H 1.0123 1.1791 0.4076 0.094 Uiso 1 1 calc R . .
C12 C 0.7914(4) 1.1514(2) 0.3579(2) 0.0560(11) Uani 1 1 d . . .
H12 H 0.7579 1.1122 0.4066 0.067 Uiso 1 1 calc R . .
C13 C 0.6902(4) 1.1686(2) 0.2844(2) 0.0367(9) Uani 1 1 d . . .
C14 C 0.5208(4) 1.1258(3) 0.2677(2) 0.0352(9) Uani 1 1 d . . .
C15 C 0.4913(4) 0.9992(3) 0.2512(2) 0.0346(10) Uani 1 1 d . . .
C16 C 0.5318(3) 0.9412(3) 0.1733(2) 0.0484(11) Uani 1 1 d . . .
H16 H 0.5767 0.9818 0.1287 0.058 Uiso 1 1 calc R . .
C17 C 0.5079(4) 0.8257(3) 0.1600(2) 0.0470(11) Uani 1 1 d . . .
H17 H 0.5371 0.7901 0.1069 0.056 Uiso 1 1 calc R . .
C18 C 0.4400(4) 0.7604(3) 0.2249(3) 0.0418(11) Uani 1 1 d . . .
C19 C 0.3991(3) 0.8184(3) 0.3034(2) 0.0411(10) Uani 1 1 d . . .
H19 H 0.3542 0.7788 0.3485 0.049 Uiso 1 1 calc R . .
C20 C 0.4253(4) 0.9346(3) 0.3138(3) 0.0391(10) Uani 1 1 d . . .
C21 C 0.3776(4) 1.0955(3) 0.4059(3) 0.0403(10) Uani 1 1 d . . .
C22 C 0.3102(4) 1.1317(3) 0.4830(2) 0.0449(11) Uani 1 1 d . . .
H22 H 0.2712 1.0797 0.5218 0.054 Uiso 1 1 calc R . .
C23 C 0.3009(4) 1.2460(3) 0.5024(3) 0.0509(11) Uani 1 1 d . A .
C24 C 0.3628(4) 1.3205(3) 0.4400(3) 0.0656(13) Uani 1 1 d . . .
H24 H 0.3585 1.3973 0.4499 0.079 Uiso 1 1 calc R . .
C25 C 0.4286(4) 1.2802(3) 0.3656(2) 0.0526(11) Uani 1 1 d . . .
H25 H 0.4703 1.3316 0.3271 0.063 Uiso 1 1 calc R . .
C26 C 0.4364(4) 1.1667(3) 0.3444(3) 0.0405(10) Uani 1 1 d . . .
C27 C 0.3455(5) 0.5758(3) 0.2762(3) 0.0844(15) Uani 1 1 d . . .
H27A H 0.3813 0.6085 0.339 0.101 Uiso 1 1 calc R . .
H27B H 0.3763 0.5013 0.2698 0.101 Uiso 1 1 calc R . .
C28 C 0.1741(5) 0.5650(3) 0.2623(3) 0.1203(18) Uani 1 1 d . . .
H28A H 0.1325 0.5186 0.3072 0.18 Uiso 1 1 calc R . .
H28B H 0.1378 0.5312 0.2007 0.18 Uiso 1 1 calc R . .
H28C H 0.1428 0.6383 0.27 0.18 Uiso 1 1 calc R . .
C29 C 0.4511(5) 0.5850(3) 0.1247(2) 0.0744(13) Uani 1 1 d . . .
H29A H 0.4249 0.6279 0.0727 0.089 Uiso 1 1 calc R . .
H29B H 0.3874 0.5125 0.1148 0.089 Uiso 1 1 calc R . .
C30 C 0.6158(5) 0.5668(3) 0.1260(2) 0.1084(17) Uani 1 1 d . . .
H30A H 0.6306 0.5283 0.068 0.163 Uiso 1 1 calc R . .
H30B H 0.6419 0.5221 0.176 0.163 Uiso 1 1 calc R . .
H30C H 0.6797 0.6382 0.1349 0.163 Uiso 1 1 calc R . .
C31 C 0.1773(4) 1.2076(3) 0.6440(2) 0.0731(13) Uani 1 1 d D A .
H31A H 0.1757 1.2508 0.7029 0.088 Uiso 1 1 calc R . .
H31B H 0.2484 1.1537 0.654 0.088 Uiso 1 1 calc R . .
C32 C 0.0205(4) 1.1436(3) 0.6147(2) 0.0922(14) Uani 1 1 d D . .
H32A H -0.0073 1.0949 0.6616 0.138 Uiso 1 1 calc R . .
H32B H 0.0208 1.0993 0.5569 0.138 Uiso 1 1 calc R . .
H32C H -0.0519 1.1959 0.6069 0.138 Uiso 1 1 calc R . .
C33 C 0.1608(19) 1.3845(9) 0.5705(13) 0.049(4) Uani 0.396(12) 1 d PD A 1
H33A H 0.0681 1.3727 0.6004 0.059 Uiso 0.396(12) 1 calc PR A 1
H33B H 0.13 1.3898 0.5051 0.059 Uiso 0.396(12) 1 calc PR A 1
C34 C 0.245(2) 1.4978(13) 0.6093(13) 0.099(6) Uani 0.396(12) 1 d PD A 1
H34A H 0.1823 1.5553 0.596 0.149 Uiso 0.396(12) 1 calc PR A 1
H34B H 0.3378 1.5123 0.5813 0.149 Uiso 0.396(12) 1 calc PR A 1
H34C H 0.2683 1.498 0.6754 0.149 Uiso 0.396(12) 1 calc PR A 1
C33' C 0.2580(18) 1.4105(19) 0.6145(8) 0.136(6) Uani 0.604(12) 1 d PD A 2
H33C H 0.2473 1.4211 0.6803 0.163 Uiso 0.604(12) 1 calc PR A 2
H33D H 0.3551 1.4493 0.6019 0.163 Uiso 0.604(12) 1 calc PR A 2
C34' C 0.1254(12) 1.4435(18) 0.5544(7) 0.129(5) Uani 0.604(12) 1 d PD A 2
H34D H 0.1216 1.5226 0.5666 0.193 Uiso 0.604(12) 1 calc PR A 2
H34E H 0.0323 1.4016 0.5682 0.193 Uiso 0.604(12) 1 calc PR A 2
H34F H 0.138 1.4273 0.4901 0.193 Uiso 0.604(12) 1 calc PR A 2
N1 N 0.1666(3) 1.0840(3) -0.0335(2) 0.0715(11) Uani 1 1 d . . .
N2 N 0.3512(3) 1.1463(2) 0.12285(18) 0.0589(10) Uani 1 1 d . . .
H2A H 0.3253 1.0762 0.1044 0.071 Uiso 1 1 calc R . .
N3 N 0.4855(3) 1.1798(2) 0.18018(18) 0.0454(9) Uani 1 1 d . . .
N4 N 0.4170(3) 0.6448(2) 0.2108(2) 0.0609(10) Uani 1 1 d . . .
N5 N 0.2334(4) 1.2840(3) 0.5774(3) 0.0744(11) Uani 1 1 d . . .
O1 O 0.2660(3) 1.3158(2) 0.13582(17) 0.0839(10) Uani 1 1 d . . .
O2 O 0.6058(3) 1.2712(2) 0.06887(16) 0.0849(9) Uani 1 1 d . . .
O3 O 0.3773(2) 0.97962(17) 0.39519(15) 0.0470(7) Uani 1 1 d . . .

loop_
_atom_site_aniso_label
_atom_site_aniso_U_11
_atom_site_aniso_U_22
_atom_site_aniso_U_33
_atom_site_aniso_U_23
_atom_site_aniso_U_13
_atom_site_aniso_U_12
C1 0.060(3) 0.080(3) 0.035(3) 0.016(2) 0.002(2) -0.001(3)
C2 0.070(3) 0.147(4) 0.091(4) 0.036(3) 0.001(3) 0.050(3)
C3 0.076(4) 0.262(8) 0.074(5) 0.063(5) -0.004(4) 0.050(6)
C4 0.057(4) 0.234(8) 0.058(4) 0.047(4) -0.013(4) -0.020(5)
C5 0.081(3) 0.128(4) 0.046(3) -0.011(3) -0.003(3) -0.034(3)
C6 0.069(3) 0.053(3) 0.057(3) -0.001(2) -0.001(3) 0.008(3)
C7 0.068(3) 0.049(3) 0.046(3) 0.012(2) 0.009(3) -0.009(2)
C8 0.036(3) 0.054(2) 0.046(3) 0.006(2) 0.003(2) 0.002(2)
C9 0.070(3) 0.073(3) 0.056(3) 0.008(2) 0.016(3) -0.016(3)
C10 0.046(3) 0.075(3) 0.099(4) -0.008(3) 0.017(3) -0.007(2)
C11 0.056(3) 0.096(3) 0.075(3) 0.018(3) -0.014(3) -0.009(3)
C12 0.044(3) 0.066(3) 0.056(3) 0.013(2) 0.000(2) -0.004(2)
C13 0.036(2) 0.032(2) 0.041(2) 0.0059(19) 0.005(2) -0.0025(18)
C14 0.034(2) 0.038(2) 0.033(2) 0.0075(19) 0.002(2) -0.0013(19)
C15 0.035(2) 0.036(2) 0.035(2) 0.011(2) 0.007(2) 0.0043(19)
C16 0.057(3) 0.049(2) 0.038(3) 0.010(2) 0.005(2) 0.001(2)
C17 0.060(3) 0.042(2) 0.038(3) -0.002(2) 0.010(2) 0.003(2)
C18 0.045(3) 0.030(2) 0.046(3) 0.008(2) -0.003(2) -0.0043(19)
C19 0.057(3) 0.035(2) 0.034(2) 0.0100(19) 0.016(2) 0.006(2)
C20 0.043(3) 0.036(2) 0.037(3) -0.004(2) 0.002(2) 0.008(2)
C21 0.039(3) 0.039(3) 0.044(3) 0.001(2) 0.003(2) 0.013(2)
C22 0.048(3) 0.043(3) 0.045(3) 0.006(2) 0.010(2) 0.008(2)
C23 0.045(3) 0.053(3) 0.052(3) -0.006(2) 0.006(2) 0.004(2)
C24 0.081(3) 0.041(3) 0.077(3) -0.004(3) 0.030(3) 0.003(2)
C25 0.055(3) 0.040(3) 0.067(3) 0.013(2) 0.028(2) -0.001(2)
C26 0.040(3) 0.033(2) 0.048(3) 0.003(2) 0.005(2) 0.002(2)
C27 0.140(5) 0.042(3) 0.076(3) 0.011(2) 0.023(3) 0.019(3)
C28 0.136(4) 0.076(3) 0.151(5) 0.006(3) 0.071(4) -0.015(3)
C29 0.124(4) 0.048(2) 0.045(3) -0.007(2) 0.011(3) -0.002(3)
C30 0.147(4) 0.118(4) 0.069(3) -0.019(3) 0.023(3) 0.057(3)
C31 0.087(4) 0.084(3) 0.049(3) -0.013(3) 0.023(3) 0.012(3)
C32 0.070(3) 0.120(3) 0.085(3) 0.004(3) 0.028(3) -0.006(3)
C33 0.049(9) 0.046(10) 0.061(10) 0.006(7) 0.019(7) 0.032(7)
C34 0.115(12) 0.051(9) 0.123(12) -0.012(9) -0.028(10) 0.020(8)
C33' 0.157(13) 0.18(2) 0.079(8) 0.010(10) -0.018(8) 0.067(11)
C34' 0.160(12) 0.143(12) 0.118(9) 0.038(11) 0.061(8) 0.101(12)
N1 0.066(3) 0.085(3) 0.057(2) 0.000(2) 0.003(2) -0.012(2)
N2 0.060(2) 0.0371(17) 0.077(2) 0.0189(17) -0.0190(19) 0.0102(17)
N3 0.042(2) 0.0512(19) 0.038(2) 0.0070(16) -0.0113(18) -0.0010(16)
N4 0.100(3) 0.036(2) 0.046(2) 0.0041(18) 0.020(2) -0.0014(19)
N5 0.094(3) 0.055(2) 0.078(3) -0.012(2) 0.034(2) 0.016(3)
O1 0.097(2) 0.0699(18) 0.084(2) 0.0047(17) -0.0032(17) 0.0209(17)
O2 0.115(2) 0.0899(19) 0.0449(16) 0.0288(15) 0.0070(17) -0.0146(17)
O3 0.0674(18) 0.0337(15) 0.0439(16) 0.0084(13) 0.0203(14) 0.0080(13)

loop_
_atom_type_symbol
_atom_type_description
_atom_type_scat_dispersion_real
_atom_type_scat_dispersion_imag
_atom_type_scat_source
C C 0.003 0.002 'International Tables Vol C Tables 4.2.6.8 and 6.1.1.4'
H H 0 0 'International Tables Vol C Tables 4.2.6.8 and 6.1.1.4'
N N 0.006 0.003 'International Tables Vol C Tables 4.2.6.8 and 6.1.1.4'
O O 0.011 0.006 'International Tables Vol C Tables 4.2.6.8 and 6.1.1.4'

loop_
_geom_angle_atom_site_label_1
_geom_angle_atom_site_label_2
_geom_angle_atom_site_label_3
_geom_angle
N1 C1 C2 123.2(3)
N1 C1 C6 114.3(4)
C2 C1 C6 122.5(4)
C3 C2 C1 118.7(5)
C3 C2 H2 120.7
C1 C2 H2 120.7
C2 C3 C4 120.0(7)
C2 C3 H3 120.0
C4 C3 H3 120.0
C3 C4 C5 119.8(6)
C3 C4 H4 120.1
C5 C4 H4 120.1
N1 C5 C4 122.5(5)
N1 C5 H5 118.7
C4 C5 H5 118.7
O1 C6 N2 124.3(3)
O1 C6 C1 119.6(4)
N2 C6 C1 116.0(3)
O2 C7 N3 124.2(3)
O2 C7 C8 131.0(4)
N3 C7 C8 104.9(3)
C13 C8 C9 122.5(3)
C13 C8 C7 109.7(3)
C9 C8 C7 127.7(4)
C8 C9 C10 116.3(4)
C8 C9 H9 121.9
C10 C9 H9 121.9
C11 C10 C9 121.3(4)
C11 C10 H10 119.3
C9 C10 H10 119.3
C12 C11 C10 120.0(4)
C12 C11 H11 120.0
C10 C11 H11 120.0
C11 C12 C13 119.3(4)
C11 C12 H12 120.3
C13 C12 H12 120.3
C8 C13 C12 120.5(3)
C8 C13 C14 112.0(3)
C12 C13 C14 127.6(3)
N3 C14 C26 112.3(3)
N3 C14 C15 111.2(3)
C26 C14 C15 110.9(3)
N3 C14 C13 98.0(3)
C26 C14 C13 112.3(3)
C15 C14 C13 111.7(3)
C20 C15 C16 116.1(3)
C20 C15 C14 121.5(3)
C16 C15 C14 122.5(4)
C17 C16 C15 122.1(3)
C17 C16 H16 118.9
C15 C16 H16 118.9
C16 C17 C18 121.2(3)
C16 C17 H17 119.4
C18 C17 H17 119.4
N4 C18 C19 122.5(4)
N4 C18 C17 120.6(4)
C19 C18 C17 116.9(3)
C20 C19 C18 119.9(3)
C20 C19 H19 120.0
C18 C19 H19 120.0
C15 C20 C19 123.8(4)
C15 C20 O3 123.3(3)
C19 C20 O3 112.9(4)
C26 C21 O3 122.7(4)
C26 C21 C22 123.6(4)
O3 C21 C22 113.7(4)
C21 C22 C23 120.3(4)
C21 C22 H22 119.9
C23 C22 H22 119.9
N5 C23 C22 121.5(4)
N5 C23 C24 121.8(4)
C22 C23 C24 116.7(4)
C25 C24 C23 120.5(4)
C25 C24 H24 119.7
C23 C24 H24 119.7
C24 C25 C26 123.5(4)
C24 C25 H25 118.2
C26 C25 H25 118.2
C21 C26 C25 115.4(4)
C21 C26 C14 121.7(3)
C25 C26 C14 122.4(4)
N4 C27 C28 112.8(3)
N4 C27 H27A 109.0
C28 C27 H27A 109.0
N4 C27 H27B 109.0
C28 C27 H27B 109.0
H27A C27 H27B 107.8
C27 C28 H28A 109.5
C27 C28 H28B 109.5
H28A C28 H28B 109.5
C27 C28 H28C 109.5
H28A C28 H28C 109.5
H28B C28 H28C 109.5
N4 C29 C30 113.6(3)
N4 C29 H29A 108.8
C30 C29 H29A 108.8
N4 C29 H29B 108.8
C30 C29 H29B 108.8
H29A C29 H29B 107.7
C29 C30 H30A 109.5
C29 C30 H30B 109.5
H30A C30 H30B 109.5
C29 C30 H30C 109.5
H30A C30 H30C 109.5
H30B C30 H30C 109.5
N5 C31 C32 114.7(3)
N5 C31 H31A 108.6
C32 C31 H31A 108.6
N5 C31 H31B 108.6
C32 C31 H31B 108.6
H31A C31 H31B 107.6
C31 C32 H32A 109.5
C31 C32 H32B 109.5
H32A C32 H32B 109.5
C31 C32 H32C 109.5
H32A C32 H32C 109.5
H32B C32 H32C 109.5
N5 C33 C34 120(2)
N5 C33 H33A 107.2
C34 C33 H33A 107.2
N5 C33 H33B 107.2
C34 C33 H33B 107.2
H33A C33 H33B 106.8
C33 C34 H34A 109.5
C33 C34 H34B 109.5
H34A C34 H34B 109.5
C33 C34 H34C 109.5
H34A C34 H34C 109.5
H34B C34 H34C 109.5
C34' C33' N5 96.4(19)
C34' C33' H33C 112.5
N5 C33' H33C 112.5
C34' C33' H33D 112.5
N5 C33' H33D 112.5
H33C C33' H33D 110.0
C33' C34' H34D 109.5
C33' C34' H34E 109.5
H34D C34' H34E 109.5
C33' C34' H34F 109.5
H34D C34' H34F 109.5
H34E C34' H34F 109.5
C5 N1 C1 115.7(3)
C6 N2 N3 120.9(3)
C6 N2 H2A 119.6
N3 N2 H2A 119.6
C7 N3 N2 119.9(3)
C7 N3 C14 115.0(3)
N2 N3 C14 121.5(3)
C18 N4 C27 121.6(3)
C18 N4 C29 121.9(3)
C27 N4 C29 116.3(3)
C23 N5 C33 118.1(8)
C23 N5 C31 121.4(4)
C33 N5 C31 115.6(7)
C23 N5 C33' 121.7(6)
C33 N5 C33' 39.6(5)
C31 N5 C33' 114.0(5)
C21 O3 C20 117.5(3)

loop_
_geom_bond_atom_site_label_1
_geom_bond_atom_site_label_2
_geom_bond_distance
C1 N1 1.355(4)
C1 C2 1.389(4)
C1 C6 1.512(4)
C2 C3 1.336(5)
C2 H2 0.9300
C3 C4 1.346(6)
C3 H3 0.9300
C4 C5 1.376(5)
C4 H4 0.9300
C5 N1 1.348(4)
C5 H5 0.9300
C6 O1 1.238(3)
C6 N2 1.322(3)
C7 O2 1.219(4)
C7 N3 1.378(4)
C7 C8 1.453(4)
C8 C13 1.361(4)
C8 C9 1.381(4)
C9 C10 1.395(4)
C9 H9 0.9300
C10 C11 1.390(4)
C10 H10 0.9300
C11 C12 1.367(4)
C11 H11 0.9300
C12 C13 1.370(3)
C12 H12 0.9300
C13 C14 1.518(4)
C14 N3 1.490(3)
C14 C26 1.494(4)
C14 C15 1.507(4)
C15 C20 1.367(4)
C15 C16 1.389(4)
C16 C17 1.373(3)
C16 H16 0.9300
C17 C18 1.403(4)
C17 H17 0.9300
C18 N4 1.375(3)
C18 C19 1.396(4)
C19 C20 1.380(3)
C19 H19 0.9300
C20 O3 1.392(3)
C21 C26 1.377(4)
C21 O3 1.389(3)
C21 C22 1.391(4)
C22 C23 1.396(4)
C22 H22 0.9300
C23 N5 1.373(4)
C23 C24 1.420(4)
C24 C25 1.368(4)
C24 H24 0.9300
C25 C26 1.388(4)
C25 H25 0.9300
C27 N4 1.448(4)
C27 C28 1.506(4)
C27 H27A 0.9700
C27 H27B 0.9700
C28 H28A 0.9600
C28 H28B 0.9600
C28 H28C 0.9600
C29 N4 1.473(4)
C29 C30 1.509(4)
C29 H29A 0.9700
C29 H29B 0.9700
C30 H30A 0.9600
C30 H30B 0.9600
C30 H30C 0.9600
C31 N5 1.462(4)
C31 C32 1.508(3)
C31 H31A 0.9700
C31 H31B 0.9700
C32 H32A 0.9600
C32 H32B 0.9600
C32 H32C 0.9600
C33 N5 1.447(17)
C33 C34 1.507(4)
C33 H33A 0.9700
C33 H33B 0.9700
C34 H34A 0.9600
C34 H34B 0.9600
C34 H34C 0.9600
C33' C34' 1.507(4)
C33' N5 1.56(2)
C33' H33C 0.9700
C33' H33D 0.9700
C34' H34D 0.9600
C34' H34E 0.9600
C34' H34F 0.9600
N2 N3 1.381(3)
N2 H2A 0.8600

loop_
_geom_hbond_atom_site_label_D
_geom_hbond_atom_site_label_H
_geom_hbond_atom_site_label_A
_geom_hbond_distance_DH
_geom_hbond_distance_HA
_geom_hbond_distance_DA
_geom_hbond_angle_DHA
N2 H2A N1 0.86 2.34 2.662(4) 102.2
